data_7707073
loop_
_publ_author_name
'Fandzloch, Marzena'
'J\;edrzejewski, Tomasz'
'Dobrza\'nska, Liliana'
'Esteban-Parra, Gin\'es M'
'Wi\'sniewska, Joanna'
'Paneth, Agata'
'Paneth, Piotr'
'Sitkowski, Jerzy'

_publ_section_title
;
 New organometallic ruthenium(ii) complexes with purine analogs - a wide
 perspective on their biological application.
;
_journal_issue 16
_journal_name_full 'Dalton transactions (Cambridge, England : 2003)'
_journal_page_first 5557
_journal_page_last 5573
_journal_paper_doi 10.1039/d0dt03974h
_journal_volume 50
_journal_year 2021
_chemical_formula_moiety 'C18 H24 Cl2 N4 Ru'
_chemical_formula_sum 'C18 H24 Cl2 N4 Ru'
_chemical_formula_weight 468.38
_space_group_crystal_system orthorhombic
_space_group_IT_number 61
_space_group_name_Hall '-P 2ac 2ab'
_space_group_name_H-M_alt 'P b c a'
_atom_sites_solution_hydrogens geom
_atom_sites_solution_primary direct
_atom_sites_solution_secondary difmap
_audit_creation_method SHELXL-2018/3
_audit_update_record
;
2020-11-02 deposited with the CCDC.	2021-03-22 downloaded from the CCDC.
;
_cell_angle_alpha 90
_cell_angle_beta 90
_cell_angle_gamma 90
_cell_formula_units_Z 8
_cell_length_a 16.2609(2)
_cell_length_b 13.8629(1)
_cell_length_c 17.0202(2)
_cell_measurement_reflns_used 24865
_cell_measurement_temperature 293(2)
_cell_measurement_theta_max 36.9130
_cell_measurement_theta_min 3.0610
_cell_volume 3836.75(7)
_computing_cell_refinement 'CrysAlisPro 1.171.38.41 (Rigaku OD, 2015)'
_computing_data_collection 'CrysAlisPro 1.171.38.41 (Rigaku OD, 2015)'
_computing_data_reduction 'CrysAlisPro 1.171.38.41 (Rigaku OD, 2015)'
_computing_molecular_graphics 'Mercury (Macrae et al., 2008)'
_computing_structure_refinement 'SHELXL-2018/3 (Sheldrick, 2018)'
_computing_structure_solution 'SHELXS-2018/3 (Sheldrick, 2018)'
_diffrn_ambient_temperature 293(2)
_diffrn_measured_fraction_theta_full 0.998
_diffrn_measured_fraction_theta_max 0.998
_diffrn_measurement_device_type 'Xcalibur, Sapphire2, large Be window'
_diffrn_measurement_method \w
_diffrn_radiation_monochromator graphite
_diffrn_radiation_source 'fine-focus sealed tube'
_diffrn_radiation_type MoK\a
_diffrn_radiation_wavelength 0.71073
_diffrn_reflns_av_R_equivalents 0.0612
_diffrn_reflns_av_unetI/netI 0.0221
_diffrn_reflns_Laue_measured_fraction_full 0.998
_diffrn_reflns_Laue_measured_fraction_max 0.998
_diffrn_reflns_limit_h_max 20
_diffrn_reflns_limit_h_min -20
_diffrn_reflns_limit_k_max 16
_diffrn_reflns_limit_k_min -17
_diffrn_reflns_limit_l_max 21
_diffrn_reflns_limit_l_min -21
_diffrn_reflns_number 39516
_diffrn_reflns_point_group_measured_fraction_full 0.998
_diffrn_reflns_point_group_measured_fraction_max 0.998
_diffrn_reflns_theta_full 25.242
_diffrn_reflns_theta_max 26.368
_diffrn_reflns_theta_min 2.904
_exptl_absorpt_coefficient_mu 1.104
_exptl_absorpt_correction_T_max 0.8607
_exptl_absorpt_correction_T_min 0.7259
_exptl_absorpt_correction_type multi-scan
_exptl_absorpt_process_details
;
CrysAlisPro 1.171.38.41 (Rigaku Oxford Diffraction, 2015)
Empirical absorption correction using spherical harmonics,
 implemented in SCALE3 ABSPACK scaling algorithm.
;
_exptl_crystal_colour brown
_exptl_crystal_density_diffrn 1.622
_exptl_crystal_density_method 'not measured'
_exptl_crystal_description block
_exptl_crystal_F_000 1904
_exptl_crystal_size_max 0.310
_exptl_crystal_size_mid 0.170
_exptl_crystal_size_min 0.140
_refine_diff_density_max 1.452
_refine_diff_density_min -0.722
_refine_diff_density_rms 0.100
_refine_ls_extinction_method none
_refine_ls_goodness_of_fit_ref 1.060
_refine_ls_hydrogen_treatment constr
_refine_ls_matrix_type full
_refine_ls_number_parameters 232
_refine_ls_number_reflns 3916
_refine_ls_number_restraints 0
_refine_ls_restrained_S_all 1.060
_refine_ls_R_factor_all 0.0361
_refine_ls_R_factor_gt 0.0323
_refine_ls_shift/su_max 0.001
_refine_ls_shift/su_mean 0.000
_refine_ls_structure_factor_coef Fsqd
_refine_ls_weighting_details 'w=1/[\s^2^(Fo^2^)+(0.0510P)^2^+3.8866P] where P=(Fo^2^+2Fc^2^)/3'
_refine_ls_weighting_scheme calc
_refine_ls_wR_factor_gt 0.0838
_refine_ls_wR_factor_ref 0.0875
_reflns_Friedel_coverage 0.000
_reflns_number_gt 3533
_reflns_number_total 3916
_reflns_threshold_expression 'I > 2\s(I)'
_cod_data_source_file d0dt03974h2.cif
_cod_data_source_block 1
_cod_depositor_comments 'Adding full bibliography for 7707073--7707074.cif.'
_cod_database_code 7707073
_shelx_shelxl_version_number 2018/3
_shelx_space_group_comment
;
The symmetry employed for this shelxl refinement is uniquely defined
by the following loop, which should always be used as a source of
symmetry information in preference to the above space-group names.
They are only intended as comments.
;
_shelx_estimated_absorpt_t_min 0.726
_shelx_estimated_absorpt_t_max 0.861

loop_
_space_group_symop_operation_xyz
'x, y, z'
'-x+1/2, -y, z+1/2'
'x+1/2, -y+1/2, -z'
'-x, y+1/2, -z+1/2'
'-x, -y, -z'
'x-1/2, y, -z-1/2'
'-x-1/2, y-1/2, z'
'x, -y-1/2, z-1/2'

loop_
_atom_site_label
_atom_site_type_symbol
_atom_site_fract_x
_atom_site_fract_y
_atom_site_fract_z
_atom_site_U_iso_or_equiv
_atom_site_adp_type
_atom_site_occupancy
_atom_site_site_symmetry_order
_atom_site_calc_flag
_atom_site_refinement_flags_posn
_atom_site_refinement_flags_adp
_atom_site_refinement_flags_occupancy
_atom_site_disorder_assembly
_atom_site_disorder_group
Ru1 Ru 0.01346(2) 0.54840(2) 0.16258(2) 0.01678(9) Uani 1 1 d . . . . .
Cl1 Cl -0.03244(4) 0.70006(4) 0.10458(4) 0.02840(16) Uani 1 1 d . . . . .
N1 N 0.15328(14) 0.76165(15) 0.28647(12) 0.0231(4) Uani 1 1 d . . . . .
Cl2 Cl 0.14219(4) 0.56745(4) 0.09150(3) 0.02482(15) Uani 1 1 d . . . . .
C2 C 0.11149(16) 0.72078(17) 0.22947(14) 0.0224(5) Uani 1 1 d . . . . .
H2 H 0.106602 0.749086 0.180147 0.027 Uiso 1 1 calc R U . . .
N3 N 0.07577(13) 0.63465(14) 0.24675(11) 0.0186(4) Uani 1 1 d . . . . .
C3A C 0.09781(14) 0.61898(17) 0.32165(14) 0.0174(5) Uani 1 1 d . . . . .
N4 N 0.08221(13) 0.54282(14) 0.36799(12) 0.0186(4) Uani 1 1 d . . . . .
C5 C 0.11329(16) 0.54739(17) 0.44046(14) 0.0202(5) Uani 1 1 d . . . . .
C6 C 0.15896(15) 0.62736(18) 0.46955(14) 0.0225(5) Uani 1 1 d . . . . .
C7 C 0.17673(15) 0.70283(18) 0.42010(14) 0.0221(5) Uani 1 1 d . . . . .
N8 N 0.14404(13) 0.69579(14) 0.34628(11) 0.0184(4) Uani 1 1 d . . . . .
C9 C -0.11508(15) 0.50698(18) 0.18619(15) 0.0220(5) Uani 1 1 d . . . . .
C10 C -0.06453(16) 0.47718(17) 0.24886(14) 0.0200(5) Uani 1 1 d . . . . .
H10 H -0.077722 0.495825 0.299817 0.024 Uiso 1 1 calc R U . . .
C11 C 0.00615(16) 0.41928(18) 0.23580(14) 0.0197(5) Uani 1 1 d . . . . .
H11 H 0.038078 0.400047 0.278345 0.024 Uiso 1 1 calc R U . . .
C12 C 0.02878(16) 0.39038(19) 0.15911(13) 0.0202(5) Uani 1 1 d . . . . .
C13 C -0.02199(16) 0.42120(18) 0.09460(14) 0.0206(5) Uani 1 1 d . . . . .
H13 H -0.008440 0.403291 0.043560 0.025 Uiso 1 1 calc R U . . .
C14 C -0.09196(16) 0.47822(18) 0.10834(14) 0.0231(5) Uani 1 1 d . . . . .
H14 H -0.124007 0.497756 0.065979 0.028 Uiso 1 1 calc R U . . .
C15 C -0.18899(17) 0.5698(2) 0.19898(17) 0.0293(6) Uani 1 1 d . . . . .
H15A H -0.191158 0.589496 0.253022 0.044 Uiso 1 1 calc R U . . .
H15B H -0.237894 0.534406 0.186115 0.044 Uiso 1 1 calc R U . . .
H15C H -0.185200 0.625822 0.165983 0.044 Uiso 1 1 calc R U . . .
C16 C 0.10605(16) 0.33359(17) 0.14249(15) 0.0232(5) Uani 1 1 d . . . . .
H16 H 0.130882 0.359711 0.094539 0.028 Uiso 1 1 calc R U . . .
C17 C 0.16980(17) 0.3402(2) 0.20796(16) 0.0300(6) Uani 1 1 d . . . . .
H17A H 0.147994 0.311760 0.254972 0.045 Uiso 1 1 calc R U . . .
H17B H 0.182862 0.406688 0.217613 0.045 Uiso 1 1 calc R U . . .
H17C H 0.218685 0.306331 0.192500 0.045 Uiso 1 1 calc R U . . .
C18 C 0.08265(18) 0.22847(19) 0.12651(18) 0.0332(6) Uani 1 1 d . . . . .
H18A H 0.058567 0.200978 0.172887 0.050 Uiso 1 1 calc R U . . .
H18B H 0.130978 0.192644 0.112457 0.050 Uiso 1 1 calc R U . . .
H18C H 0.043711 0.225863 0.084166 0.050 Uiso 1 1 calc R U . . .
C51 C 0.10070(18) 0.46012(18) 0.49114(15) 0.0259(6) Uani 1 1 d . . . . .
H51A H 0.071591 0.411707 0.461932 0.039 Uiso 1 1 calc R U . . .
H51B H 0.069304 0.477641 0.536731 0.039 Uiso 1 1 calc R U . . .
H51C H 0.153133 0.435151 0.507208 0.039 Uiso 1 1 calc R U . . .
C61 C 0.18807(19) 0.6277(2) 0.55341(15) 0.0320(6) Uani 1 1 d . . . . .
H61A H 0.229757 0.579366 0.560137 0.048 Uiso 1 1 calc R U . . .
H61B H 0.142627 0.614032 0.587649 0.048 Uiso 1 1 calc R U . . .
H61C H 0.210408 0.689917 0.565973 0.048 Uiso 1 1 calc R U . . .
C71 C 0.23056(17) 0.78712(19) 0.43748(16) 0.0275(6) Uani 1 1 d . . . . .
H71A H 0.208107 0.822829 0.480784 0.041 Uiso 1 1 calc R U . . .
H71B H 0.233582 0.828017 0.392052 0.041 Uiso 1 1 calc R U . . .
H71C H 0.284697 0.764846 0.450801 0.041 Uiso 1 1 calc R U . . .

loop_
_atom_site_aniso_label
_atom_site_aniso_U_11
_atom_site_aniso_U_22
_atom_site_aniso_U_33
_atom_site_aniso_U_23
_atom_site_aniso_U_13
_atom_site_aniso_U_12
Ru1 0.01993(15) 0.01732(14) 0.01310(13) 0.00188(6) -0.00138(7) -0.00088(7)
Cl1 0.0344(4) 0.0231(3) 0.0277(3) 0.0071(2) -0.0057(3) 0.0029(3)
N1 0.0246(11) 0.0192(10) 0.0255(10) 0.0011(8) 0.0036(9) -0.0028(9)
Cl2 0.0291(3) 0.0250(3) 0.0204(3) 0.0012(2) 0.0069(2) -0.0038(2)
C2 0.0262(13) 0.0189(11) 0.0220(11) 0.0023(9) 0.0035(10) -0.0024(10)
N3 0.0210(10) 0.0194(9) 0.0154(9) 0.0012(7) 0.0012(8) -0.0014(8)
C3A 0.0136(11) 0.0192(11) 0.0193(10) -0.0020(9) 0.0020(9) -0.0006(9)
N4 0.0187(11) 0.0221(10) 0.0149(10) 0.0015(7) 0.0004(8) -0.0005(8)
C5 0.0179(12) 0.0263(13) 0.0165(11) -0.0008(9) 0.0023(9) 0.0037(9)
C6 0.0193(12) 0.0286(13) 0.0198(11) -0.0040(10) -0.0012(9) 0.0027(10)
C7 0.0193(12) 0.0247(12) 0.0223(12) -0.0079(9) 0.0000(9) 0.0034(10)
N8 0.0175(10) 0.0184(10) 0.0193(9) -0.0019(7) 0.0026(8) -0.0004(8)
C9 0.0191(12) 0.0200(11) 0.0270(12) -0.0003(10) 0.0001(10) -0.0029(10)
C10 0.0243(13) 0.0203(11) 0.0155(10) 0.0011(9) 0.0038(9) -0.0051(10)
C11 0.0231(13) 0.0179(12) 0.0181(12) 0.0035(9) -0.0006(9) -0.0032(10)
C12 0.0190(12) 0.0198(12) 0.0218(12) 0.0006(9) -0.0010(9) -0.0007(10)
C13 0.0251(13) 0.0189(12) 0.0178(12) -0.0006(9) -0.0027(9) -0.0044(10)
C14 0.0238(13) 0.0244(12) 0.0210(12) 0.0018(9) -0.0065(10) -0.0033(10)
C15 0.0223(14) 0.0312(13) 0.0345(14) -0.0013(11) -0.0016(11) 0.0037(11)
C16 0.0242(13) 0.0199(12) 0.0254(12) 0.0019(9) 0.0046(10) 0.0008(10)
C17 0.0225(14) 0.0350(15) 0.0325(14) 0.0028(11) -0.0001(11) 0.0065(11)
C18 0.0341(16) 0.0242(13) 0.0412(16) -0.0050(11) 0.0072(13) 0.0009(12)
C51 0.0297(15) 0.0281(13) 0.0200(12) 0.0055(9) -0.0016(11) 0.0032(11)
C61 0.0355(16) 0.0367(15) 0.0239(13) -0.0056(11) -0.0066(11) 0.0034(13)
C71 0.0255(13) 0.0274(13) 0.0296(13) -0.0102(10) -0.0006(11) -0.0023(11)

loop_
_atom_type_symbol
_atom_type_description
_atom_type_scat_dispersion_real
_atom_type_scat_dispersion_imag
_atom_type_scat_source
C C 0.0033 0.0016 'International Tables Vol C Tables 4.2.6.8 and 6.1.1.4'
H H 0.0000 0.0000 'International Tables Vol C Tables 4.2.6.8 and 6.1.1.4'
N N 0.0061 0.0033 'International Tables Vol C Tables 4.2.6.8 and 6.1.1.4'
Cl Cl 0.1484 0.1585 'International Tables Vol C Tables 4.2.6.8 and 6.1.1.4'
Ru Ru -1.2594 0.8363 'International Tables Vol C Tables 4.2.6.8 and 6.1.1.4'

loop_
_geom_angle_atom_site_label_1
_geom_angle_atom_site_label_2
_geom_angle_atom_site_label_3
_geom_angle
_geom_angle_site_symmetry_1
_geom_angle_site_symmetry_3
_geom_angle_publ_flag
N3 Ru1 C14 156.02(9) . . ?
N3 Ru1 C10 94.48(8) . . ?
C14 Ru1 C10 67.95(9) . . ?
N3 Ru1 C11 95.88(8) . . ?
C14 Ru1 C11 80.38(9) . . ?
C10 Ru1 C11 37.98(9) . . ?
N3 Ru1 C13 159.55(9) . . ?
C14 Ru1 C13 37.57(10) . . ?
C10 Ru1 C13 80.66(9) . . ?
C11 Ru1 C13 68.08(10) . . ?
N3 Ru1 C9 118.43(8) . . ?
C14 Ru1 C9 38.20(9) . . ?
C10 Ru1 C9 37.50(9) . . ?
C11 Ru1 C9 68.34(9) . . ?
C13 Ru1 C9 68.68(9) . . ?
N3 Ru1 C12 121.57(8) . . ?
C14 Ru1 C12 68.51(9) . . ?
C10 Ru1 C12 68.50(9) . . ?
C11 Ru1 C12 37.58(9) . . ?
C13 Ru1 C12 38.24(9) . . ?
C9 Ru1 C12 81.56(9) . . ?
N3 Ru1 Cl2 82.17(6) . . ?
C14 Ru1 Cl2 121.03(7) . . ?
C10 Ru1 Cl2 152.39(7) . . ?
C11 Ru1 Cl2 114.81(7) . . ?
C13 Ru1 Cl2 92.94(7) . . ?
C9 Ru1 Cl2 159.23(7) . . ?
C12 Ru1 Cl2 89.85(7) . . ?
N3 Ru1 Cl1 86.20(5) . . ?
C14 Ru1 Cl1 88.44(7) . . ?
C10 Ru1 Cl1 119.05(7) . . ?
C11 Ru1 Cl1 156.99(7) . . ?
C13 Ru1 Cl1 113.60(7) . . ?
C9 Ru1 Cl1 90.47(7) . . ?
C12 Ru1 Cl1 151.61(6) . . ?
Cl2 Ru1 Cl1 88.19(2) . . ?
C2 N1 N8 101.76(19) . . ?
N1 C2 N3 116.1(2) . . ?
N1 C2 H2 121.9 . . ?
N3 C2 H2 121.9 . . ?
C3A N3 C2 103.5(2) . . ?
C3A N3 Ru1 132.63(16) . . ?
C2 N3 Ru1 123.52(15) . . ?
N4 C3A N3 129.4(2) . . ?
N4 C3A N8 122.4(2) . . ?
N3 C3A N8 108.2(2) . . ?
C5 N4 C3A 115.7(2) . . ?
N4 C5 C6 123.8(2) . . ?
N4 C5 C51 116.2(2) . . ?
C6 C5 C51 120.0(2) . . ?
C7 C6 C5 119.3(2) . . ?
C7 C6 C61 120.9(2) . . ?
C5 C6 C61 119.8(2) . . ?
N8 C7 C6 115.3(2) . . ?
N8 C7 C71 117.8(2) . . ?
C6 C7 C71 126.8(2) . . ?
C7 N8 C3A 123.4(2) . . ?
C7 N8 N1 126.1(2) . . ?
C3A N8 N1 110.47(19) . . ?
C10 C9 C14 117.7(2) . . ?
C10 C9 C15 121.9(2) . . ?
C14 C9 C15 120.4(2) . . ?
C10 C9 Ru1 70.19(14) . . ?
C14 C9 Ru1 69.84(14) . . ?
C15 C9 Ru1 129.39(18) . . ?
C9 C10 C11 121.3(2) . . ?
C9 C10 Ru1 72.31(14) . . ?
C11 C10 Ru1 71.29(14) . . ?
C9 C10 H10 119.3 . . ?
C11 C10 H10 119.3 . . ?
Ru1 C10 H10 129.6 . . ?
C12 C11 C10 121.0(2) . . ?
C12 C11 Ru1 72.02(15) . . ?
C10 C11 Ru1 70.73(14) . . ?
C12 C11 H11 119.5 . . ?
C10 C11 H11 119.5 . . ?
Ru1 C11 H11 130.5 . . ?
C11 C12 C13 118.1(2) . . ?
C11 C12 C16 122.5(2) . . ?
C13 C12 C16 119.3(2) . . ?
C11 C12 Ru1 70.40(15) . . ?
C13 C12 Ru1 70.16(14) . . ?
C16 C12 Ru1 128.10(18) . . ?
C14 C13 C12 120.3(2) . . ?
C14 C13 Ru1 70.83(14) . . ?
C12 C13 Ru1 71.60(14) . . ?
C14 C13 H13 119.8 . . ?
C12 C13 H13 119.8 . . ?
Ru1 C13 H13 130.3 . . ?
C13 C14 C9 121.5(2) . . ?
C13 C14 Ru1 71.60(15) . . ?
C9 C14 Ru1 71.96(14) . . ?
C13 C14 H14 119.2 . . ?
C9 C14 H14 119.2 . . ?
Ru1 C14 H14 129.8 . . ?
C9 C15 H15A 109.5 . . ?
C9 C15 H15B 109.5 . . ?
H15A C15 H15B 109.5 . . ?
C9 C15 H15C 109.5 . . ?
H15A C15 H15C 109.5 . . ?
H15B C15 H15C 109.5 . . ?
C12 C16 C17 113.4(2) . . ?
C12 C16 C18 108.8(2) . . ?
C17 C16 C18 110.9(2) . . ?
C12 C16 H16 107.8 . . ?
C17 C16 H16 107.8 . . ?
C18 C16 H16 107.8 . . ?
C16 C17 H17A 109.5 . . ?
C16 C17 H17B 109.5 . . ?
H17A C17 H17B 109.5 . . ?
C16 C17 H17C 109.5 . . ?
H17A C17 H17C 109.5 . . ?
H17B C17 H17C 109.5 . . ?
C16 C18 H18A 109.5 . . ?
C16 C18 H18B 109.5 . . ?
H18A C18 H18B 109.5 . . ?
C16 C18 H18C 109.5 . . ?
H18A C18 H18C 109.5 . . ?
H18B C18 H18C 109.5 . . ?
C5 C51 H51A 109.5 . . ?
C5 C51 H51B 109.5 . . ?
H51A C51 H51B 109.5 . . ?
C5 C51 H51C 109.5 . . ?
H51A C51 H51C 109.5 . . ?
H51B C51 H51C 109.5 . . ?
C6 C61 H61A 109.5 . . ?
C6 C61 H61B 109.5 . . ?
H61A C61 H61B 109.5 . . ?
C6 C61 H61C 109.5 . . ?
H61A C61 H61C 109.5 . . ?
H61B C61 H61C 109.5 . . ?
C7 C71 H71A 109.5 . . ?
C7 C71 H71B 109.5 . . ?
H71A C71 H71B 109.5 . . ?
C7 C71 H71C 109.5 . . ?
H71A C71 H71C 109.5 . . ?
H71B C71 H71C 109.5 . . ?

loop_
_geom_bond_atom_site_label_1
_geom_bond_atom_site_label_2
_geom_bond_distance
_geom_bond_site_symmetry_2
_geom_bond_publ_flag
Ru1 N3 2.123(2) . ?
Ru1 C14 2.176(3) . ?
Ru1 C10 2.177(2) . ?
Ru1 C11 2.184(2) . ?
Ru1 C13 2.186(2) . ?
Ru1 C9 2.204(2) . ?
Ru1 C12 2.206(3) . ?
Ru1 Cl2 2.4321(7) . ?
Ru1 Cl1 2.4397(6) . ?
N1 C2 1.313(3) . ?
N1 N8 1.376(3) . ?
C2 N3 1.360(3) . ?
C2 H2 0.9300 . ?
N3 C3A 1.342(3) . ?
C3A N4 1.342(3) . ?
C3A N8 1.369(3) . ?
N4 C5 1.335(3) . ?
C5 C6 1.423(3) . ?
C5 C51 1.500(3) . ?
C6 C7 1.373(4) . ?
C6 C61 1.504(3) . ?
C7 N8 1.368(3) . ?
C7 C71 1.490(4) . ?
C9 C10 1.409(3) . ?
C9 C14 1.434(3) . ?
C9 C15 1.500(4) . ?
C10 C11 1.419(4) . ?
C10 H10 0.9300 . ?
C11 C12 1.414(3) . ?
C11 H11 0.9300 . ?
C12 C13 1.439(3) . ?
C12 C16 1.510(4) . ?
C13 C14 1.405(4) . ?
C13 H13 0.9300 . ?
C14 H14 0.9300 . ?
C15 H15A 0.9600 . ?
C15 H15B 0.9600 . ?
C15 H15C 0.9600 . ?
C16 C17 1.525(4) . ?
C16 C18 1.530(4) . ?
C16 H16 0.9800 . ?
C17 H17A 0.9600 . ?
C17 H17B 0.9600 . ?
C17 H17C 0.9600 . ?
C18 H18A 0.9600 . ?
C18 H18B 0.9600 . ?
C18 H18C 0.9600 . ?
C51 H51A 0.9600 . ?
C51 H51B 0.9600 . ?
C51 H51C 0.9600 . ?
C61 H61A 0.9600 . ?
C61 H61B 0.9600 . ?
C61 H61C 0.9600 . ?
C71 H71A 0.9600 . ?
C71 H71B 0.9600 . ?
C71 H71C 0.9600 . ?

loop_
_geom_hbond_atom_site_label_D
_geom_hbond_atom_site_label_H
_geom_hbond_atom_site_label_A
_geom_hbond_distance_DH
_geom_hbond_distance_HA
_geom_hbond_distance_DA
_geom_hbond_angle_DHA
_geom_hbond_site_symmetry_A
_geom_hbond_publ_flag
C2 H2 Cl1 0.93 2.69 3.175(3) 113.4 . yes
C71 H71A Cl2 0.96 2.65 3.606(3) 175.1 8_576 yes
C71 H71B N1 0.96 2.40 2.883(3) 110.4 . yes
C2 H2 Cl1 0.93 2.69 3.175(3) 113.4 . yes
C71 H71A Cl2 0.96 2.65 3.606(3) 175.1 8_576 yes
C71 H71B N1 0.96 2.40 2.883(3) 110.4 . yes

loop_
_geom_torsion_atom_site_label_1
_geom_torsion_atom_site_label_2
_geom_torsion_atom_site_label_3
_geom_torsion_atom_site_label_4
_geom_torsion
_geom_torsion_site_symmetry_1
_geom_torsion_site_symmetry_2
_geom_torsion_site_symmetry_3
_geom_torsion_site_symmetry_4
_geom_torsion_publ_flag
N8 N1 C2 N3 0.2(3) . . . . ?
N1 C2 N3 C3A -0.7(3) . . . . ?
N1 C2 N3 Ru1 -174.72(17) . . . . ?
C2 N3 C3A N4 -177.3(2) . . . . ?
Ru1 N3 C3A N4 -4.1(4) . . . . ?
C2 N3 C3A N8 0.9(3) . . . . ?
Ru1 N3 C3A N8 174.12(16) . . . . ?
N3 C3A N4 C5 179.3(2) . . . . ?
N8 C3A N4 C5 1.3(3) . . . . ?
C3A N4 C5 C6 1.2(4) . . . . ?
C3A N4 C5 C51 -176.4(2) . . . . ?
N4 C5 C6 C7 -3.7(4) . . . . ?
C51 C5 C6 C7 173.8(2) . . . . ?
N4 C5 C6 C61 177.1(2) . . . . ?
C51 C5 C6 C61 -5.4(4) . . . . ?
C5 C6 C7 N8 3.3(3) . . . . ?
C61 C6 C7 N8 -177.5(2) . . . . ?
C5 C6 C7 C71 -173.3(2) . . . . ?
C61 C6 C7 C71 5.9(4) . . . . ?
C6 C7 N8 C3A -1.0(3) . . . . ?
C71 C7 N8 C3A 175.9(2) . . . . ?
C6 C7 N8 N1 -179.8(2) . . . . ?
C71 C7 N8 N1 -2.8(3) . . . . ?
N4 C3A N8 C7 -1.4(4) . . . . ?
N3 C3A N8 C7 -179.8(2) . . . . ?
N4 C3A N8 N1 177.5(2) . . . . ?
N3 C3A N8 N1 -0.9(3) . . . . ?
C2 N1 N8 C7 179.3(2) . . . . ?
C2 N1 N8 C3A 0.4(3) . . . . ?
C14 C9 C10 C11 -1.1(4) . . . . ?
C15 C9 C10 C11 -178.7(2) . . . . ?
Ru1 C9 C10 C11 -54.0(2) . . . . ?
C14 C9 C10 Ru1 52.9(2) . . . . ?
C15 C9 C10 Ru1 -124.8(2) . . . . ?
C9 C10 C11 C12 0.7(4) . . . . ?
Ru1 C10 C11 C12 -53.7(2) . . . . ?
C9 C10 C11 Ru1 54.4(2) . . . . ?
C10 C11 C12 C13 -0.1(4) . . . . ?
Ru1 C11 C12 C13 -53.2(2) . . . . ?
C10 C11 C12 C16 176.5(2) . . . . ?
Ru1 C11 C12 C16 123.3(2) . . . . ?
C10 C11 C12 Ru1 53.1(2) . . . . ?
C11 C12 C13 C14 -0.1(4) . . . . ?
C16 C12 C13 C14 -176.8(2) . . . . ?
Ru1 C12 C13 C14 -53.5(2) . . . . ?
C11 C12 C13 Ru1 53.3(2) . . . . ?
C16 C12 C13 Ru1 -123.3(2) . . . . ?
C12 C13 C14 C9 -0.3(4) . . . . ?
Ru1 C13 C14 C9 -54.1(2) . . . . ?
C12 C13 C14 Ru1 53.8(2) . . . . ?
C10 C9 C14 C13 0.8(4) . . . . ?
C15 C9 C14 C13 178.6(2) . . . . ?
Ru1 C9 C14 C13 53.9(2) . . . . ?
C10 C9 C14 Ru1 -53.1(2) . . . . ?
C15 C9 C14 Ru1 124.6(2) . . . . ?
C11 C12 C16 C17 -19.7(4) . . . . ?
C13 C12 C16 C17 156.8(2) . . . . ?
Ru1 C12 C16 C17 69.9(3) . . . . ?
C11 C12 C16 C18 104.2(3) . . . . ?
C13 C12 C16 C18 -79.3(3) . . . . ?
Ru1 C12 C16 C18 -166.16(18) . . . . ?
